data_4333155
loop_
_publ_author_name
'He, Ze'
'Wong, Wai-Yeung'
'Yu, Xiaoming'
'Kwok, Hoi-Sing'
'Lin, Zhenyang'

_publ_section_title
;
 Phosphorescent Platinum(II) Complexes Derived from Multifunctional
 Chromophores:&#x00A0; Synthesis, Structures, Photophysics, and
 Electroluminescence
;
_journal_issue 26
_journal_name_full 'Inorganic Chemistry'
_journal_page_first 10922
_journal_page_last 10937
_journal_paper_doi 10.1021/ic061566c
_journal_volume 45
_journal_year 2006
_chemical_formula_sum 'C31 H20 F2 N4 O'
_chemical_formula_weight 502.51
_chemical_name_systematic
; 
 ? 
;
_space_group_IT_number 2
_symmetry_cell_setting triclinic
_symmetry_space_group_name_Hall '-P 1'
_symmetry_space_group_name_H-M 'P -1'
_atom_sites_solution_hydrogens geom
_atom_sites_solution_primary direct
_atom_sites_solution_secondary difmap
_audit_creation_method SHELXL-97
_cell_angle_alpha 73.6760(10)
_cell_angle_beta 83.6940(10)
_cell_angle_gamma 77.6130(10)
_cell_formula_units_Z 2
_cell_length_a 9.3204(7)
_cell_length_b 11.9915(9)
_cell_length_c 12.1553(9)
_cell_measurement_temperature 293(2)
_cell_volume 1271.65(16)
_computing_data_reduction SAINT
_computing_structure_refinement 'SHELXL-97 (Sheldrick, 1997)'
_computing_structure_solution 'SHELXS-97 (Sheldrick, 1990)'
_diffrn_ambient_temperature 293(2)
_diffrn_measured_fraction_theta_full 0.879
_diffrn_measured_fraction_theta_max 0.879
_diffrn_measurement_device_type 'Smart CCD'
_diffrn_radiation_monochromator graphite
_diffrn_radiation_source 'fine-focus sealed tube'
_diffrn_radiation_type MoK\a
_diffrn_radiation_wavelength 0.71073
_diffrn_reflns_av_R_equivalents 0.0142
_diffrn_reflns_av_sigmaI/netI 0.0319
_diffrn_reflns_limit_h_max 9
_diffrn_reflns_limit_h_min -12
_diffrn_reflns_limit_k_max 15
_diffrn_reflns_limit_k_min -14
_diffrn_reflns_limit_l_max 15
_diffrn_reflns_limit_l_min -15
_diffrn_reflns_number 7611
_diffrn_reflns_theta_full 28.25
_diffrn_reflns_theta_max 28.25
_diffrn_reflns_theta_min 1.80
_exptl_absorpt_coefficient_mu 0.092
_exptl_absorpt_correction_T_max 1.0000
_exptl_absorpt_correction_T_min 0.9240
_exptl_absorpt_correction_type SADABS
_exptl_crystal_colour yellow
_exptl_crystal_density_diffrn 1.312
_exptl_crystal_density_method 'not measured'
_exptl_crystal_description block
_exptl_crystal_F_000 520
_exptl_crystal_size_max 0.30
_exptl_crystal_size_mid 0.25
_exptl_crystal_size_min 0.23
_refine_diff_density_max 0.172
_refine_diff_density_min -0.152
_refine_diff_density_rms 0.029
_refine_ls_extinction_method none
_refine_ls_goodness_of_fit_ref 0.996
_refine_ls_hydrogen_treatment mixed
_refine_ls_matrix_type full
_refine_ls_number_parameters 343
_refine_ls_number_reflns 5523
_refine_ls_number_restraints 0
_refine_ls_restrained_S_all 0.996
_refine_ls_R_factor_all 0.0932
_refine_ls_R_factor_gt 0.0480
_refine_ls_shift/su_max 0.002
_refine_ls_shift/su_mean 0.000
_refine_ls_structure_factor_coef Fsqd
_refine_ls_weighting_details 'calc w=1/[\s^2^(Fo^2^)+(0.0739P)^2^+0.1314P] where P=(Fo^2^+2Fc^2^)/3'
_refine_ls_weighting_scheme calc
_refine_ls_wR_factor_gt 0.1292
_refine_ls_wR_factor_ref 0.1586
_reflns_number_gt 3078
_reflns_number_total 5523
_reflns_threshold_expression >2sigma(I)
_cod_data_source_file ic061566csup1.cif
_cod_data_source_block wy1319wm
_cod_depositor_comments
;
The following automatic conversions were performed:

'_symmetry_cell_setting' value 'Triclinic' changed to 'triclinic'
according to /home/saulius/struct/CIF-dictionaries/cif_core.dic
dictionary named 'cif_core.dic' version 2.4.2 from 2011-04-26.

Automatic conversion script
Id: cif_fix_values 1891 2012-01-12 08:04:46Z andrius 
;
_cod_original_sg_symbol_H-M P-1
_cod_database_code 4333155

loop_
_symmetry_equiv_pos_as_xyz
'x, y, z'
'-x, -y, -z'

loop_
_atom_site_label
_atom_site_type_symbol
_atom_site_fract_x
_atom_site_fract_y
_atom_site_fract_z
_atom_site_U_iso_or_equiv
_atom_site_adp_type
_atom_site_occupancy
_atom_site_symmetry_multiplicity
_atom_site_calc_flag
_atom_site_refinement_flags
C1 C 0.7969(3) 0.1071(3) 0.1129(3) 0.0988(8) Uani 1 1 d .
C2 C 0.6900(3) 0.2063(2) 0.0905(2) 0.0975(7) Uani 1 1 d .
H2A H 0.7022 0.2712 0.0293 0.117 Uiso 1 1 calc R
C3 C 0.5637(3) 0.2083(2) 0.16030(19) 0.0850(6) Uani 1 1 d .
H3A H 0.4896 0.2755 0.1464 0.102 Uiso 1 1 calc R
C4 C 0.5454(2) 0.11252(17) 0.25035(18) 0.0723(5) Uani 1 1 d .
C5 C 0.6564(3) 0.0136(2) 0.2709(2) 0.0913(7) Uani 1 1 d .
H5A H 0.6458 -0.0514 0.3325 0.110 Uiso 1 1 calc R
C6 C 0.7830(3) 0.0105(3) 0.2007(3) 0.1078(8) Uani 1 1 d .
H6A H 0.8574 -0.0564 0.2134 0.129 Uiso 1 1 calc R
C7 C 0.3283(2) 0.02616(17) 0.31616(18) 0.0742(5) Uani 1 1 d .
C8 C 0.2877(3) -0.05390(19) 0.4141(2) 0.0945(7) Uani 1 1 d .
H8A H 0.3129 -0.0512 0.4851 0.113 Uiso 1 1 calc R
C9 C 0.2108(3) -0.1375(2) 0.4087(2) 0.1030(8) Uani 1 1 d .
H9A H 0.1836 -0.1915 0.4750 0.124 Uiso 1 1 calc R
C10 C 0.1755(3) -0.1393(2) 0.3041(3) 0.0964(7) Uani 1 1 d .
C11 C 0.2127(3) -0.0626(2) 0.2058(2) 0.0976(7) Uani 1 1 d .
H11A H 0.1871 -0.0667 0.1355 0.117 Uiso 1 1 calc R
C12 C 0.2896(2) 0.02221(19) 0.21140(19) 0.0836(6) Uani 1 1 d .
H12A H 0.3150 0.0764 0.1446 0.100 Uiso 1 1 calc R
C13 C 0.3620(2) 0.19595(16) 0.38230(16) 0.0684(5) Uani 1 1 d .
C14 C 0.4549(2) 0.26771(18) 0.39672(17) 0.0737(5) Uani 1 1 d .
H14A H 0.5512 0.2579 0.3661 0.088 Uiso 1 1 calc R
C15 C 0.4060(2) 0.35227(18) 0.45523(17) 0.0735(5) Uani 1 1 d .
H15A H 0.4692 0.3997 0.4629 0.088 Uiso 1 1 calc R
C16 C 0.2631(2) 0.36818(16) 0.50338(15) 0.0658(5) Uani 1 1 d .
C17 C 0.1717(2) 0.29540(16) 0.49171(16) 0.0688(5) Uani 1 1 d .
H17A H 0.0768 0.3032 0.5253 0.083 Uiso 1 1 calc R
C18 C 0.2192(2) 0.21177(17) 0.43131(17) 0.0713(5) Uani 1 1 d .
H18A H 0.1552 0.1652 0.4231 0.086 Uiso 1 1 calc R
C19 C 0.2166(2) 0.46020(17) 0.56282(16) 0.0659(5) Uani 1 1 d .
C20 C 0.0989(2) 0.54866(16) 0.68477(16) 0.0654(5) Uani 1 1 d .
C21 C -0.0059(2) 0.56907(16) 0.77791(16) 0.0651(5) Uani 1 1 d .
C22 C 0.0058(2) 0.65447(19) 0.83089(19) 0.0824(6) Uani 1 1 d .
H22A H 0.0797 0.6985 0.8058 0.099 Uiso 1 1 calc R
C23 C -0.0906(3) 0.6749(2) 0.9203(2) 0.0846(6) Uani 1 1 d .
H23A H -0.0810 0.7329 0.9546 0.102 Uiso 1 1 calc R
C24 C -0.2017(2) 0.61112(16) 0.96039(16) 0.0685(5) Uani 1 1 d .
C25 C -0.2135(3) 0.52682(18) 0.90552(18) 0.0819(6) Uani 1 1 d .
H25A H -0.2882 0.4835 0.9298 0.098 Uiso 1 1 calc R
C26 C -0.1173(3) 0.50567(18) 0.81592(18) 0.0794(6) Uani 1 1 d .
H26A H -0.1274 0.4483 0.7809 0.095 Uiso 1 1 calc R
C27 C -0.3045(2) 0.63135(19) 1.05782(18) 0.0767(5) Uani 1 1 d .
C28 C -0.3138(3) 0.7271(2) 1.0959(3) 0.1157(9) Uani 1 1 d .
H28A H -0.2575 0.7839 1.0603 0.139 Uiso 1 1 calc R
C29 C -0.4083(5) 0.7402(4) 1.1887(4) 0.1585(16) Uani 1 1 d .
H29A H -0.4126 0.8051 1.2174 0.190 Uiso 1 1 calc R
C30 C -0.4934(4) 0.6620(4) 1.2381(3) 0.1399(14) Uani 1 1 d .
H30A H -0.5580 0.6720 1.3001 0.168 Uiso 1 1 calc R
C31 C -0.4837(3) 0.5695(3) 1.1967(2) 0.1239(10) Uani 1 1 d .
H31A H -0.5434 0.5148 1.2311 0.149 Uiso 1 1 calc R
F1 F 0.92165(18) 0.10611(17) 0.04246(16) 0.1410(6) Uani 1 1 d .
F2 F 0.10084(19) -0.22285(15) 0.29695(16) 0.1404(6) Uani 1 1 d .
N1 N 0.4126(2) 0.11081(14) 0.32142(15) 0.0787(5) Uani 1 1 d .
N2 N 0.27183(19) 0.55278(15) 0.55133(15) 0.0795(5) Uani 1 1 d .
N3 N 0.19520(19) 0.61052(15) 0.63188(15) 0.0783(5) Uani 1 1 d .
N4 N -0.3907(3) 0.5500(2) 1.10622(18) 0.1114(7) Uani 1 1 d .
O1 O 0.10413(14) 0.45206(11) 0.64496(10) 0.0679(3) Uani 1 1 d .

loop_
_atom_site_aniso_label
_atom_site_aniso_U_11
_atom_site_aniso_U_22
_atom_site_aniso_U_33
_atom_site_aniso_U_23
_atom_site_aniso_U_13
_atom_site_aniso_U_12
C1 0.0745(16) 0.119(2) 0.124(2) -0.0702(19) 0.0104(15) -0.0229(16)
C2 0.1055(19) 0.1028(18) 0.0871(15) -0.0278(14) 0.0032(14) -0.0268(16)
C3 0.0819(15) 0.0802(14) 0.0860(14) -0.0185(12) -0.0066(12) -0.0041(11)
C4 0.0736(13) 0.0658(12) 0.0812(13) -0.0256(10) -0.0115(11) -0.0098(10)
C5 0.0858(16) 0.0751(14) 0.1128(18) -0.0267(13) -0.0214(14) -0.0044(12)
C6 0.0789(17) 0.0917(18) 0.158(3) -0.0513(19) -0.0136(17) -0.0003(14)
C7 0.0784(13) 0.0591(11) 0.0841(13) -0.0177(10) -0.0094(11) -0.0102(10)
C8 0.125(2) 0.0710(14) 0.0869(15) -0.0104(12) -0.0182(14) -0.0243(13)
C9 0.127(2) 0.0743(15) 0.1068(19) -0.0129(13) -0.0022(16) -0.0350(14)
C10 0.0883(16) 0.0800(15) 0.132(2) -0.0383(15) -0.0011(16) -0.0279(13)
C11 0.0902(17) 0.1140(19) 0.1016(17) -0.0422(16) -0.0123(14) -0.0260(15)
C12 0.0877(15) 0.0825(14) 0.0822(14) -0.0197(11) -0.0118(12) -0.0187(12)
C13 0.0715(13) 0.0625(11) 0.0694(11) -0.0141(9) -0.0117(10) -0.0099(9)
C14 0.0635(12) 0.0787(13) 0.0820(13) -0.0261(11) -0.0036(10) -0.0136(10)
C15 0.0685(12) 0.0804(13) 0.0792(12) -0.0275(11) -0.0047(10) -0.0216(10)
C16 0.0611(11) 0.0680(11) 0.0674(11) -0.0156(9) -0.0062(9) -0.0123(9)
C17 0.0612(11) 0.0682(12) 0.0742(12) -0.0130(10) -0.0057(9) -0.0135(9)
C18 0.0685(12) 0.0668(12) 0.0808(12) -0.0173(10) -0.0104(10) -0.0172(10)
C19 0.0587(11) 0.0678(12) 0.0693(11) -0.0134(9) -0.0042(9) -0.0141(9)
C20 0.0658(11) 0.0584(10) 0.0714(11) -0.0151(9) -0.0116(10) -0.0093(9)
C21 0.0653(11) 0.0588(10) 0.0679(11) -0.0126(9) -0.0104(9) -0.0070(9)
C22 0.0775(14) 0.0834(14) 0.0960(15) -0.0342(12) -0.0015(12) -0.0238(11)
C23 0.0832(15) 0.0853(15) 0.0980(15) -0.0439(13) -0.0050(13) -0.0169(12)
C24 0.0707(12) 0.0616(11) 0.0693(11) -0.0150(9) -0.0139(10) -0.0022(9)
C25 0.0922(15) 0.0728(13) 0.0831(13) -0.0223(11) 0.0096(12) -0.0263(11)
C26 0.0945(15) 0.0678(12) 0.0822(13) -0.0274(10) 0.0073(12) -0.0255(11)
C27 0.0729(13) 0.0783(13) 0.0721(12) -0.0173(11) -0.0119(10) 0.0004(11)
C28 0.104(2) 0.111(2) 0.156(2) -0.0827(19) 0.0179(18) -0.0203(16)
C29 0.132(3) 0.166(4) 0.216(4) -0.128(3) -0.004(3) -0.011(3)
C30 0.105(2) 0.216(4) 0.101(2) -0.084(3) -0.0162(18) 0.026(3)
C31 0.106(2) 0.158(3) 0.0825(17) -0.0076(18) 0.0153(16) -0.015(2)
F1 0.1008(11) 0.1814(16) 0.1722(15) -0.1017(13) 0.0330(11) -0.0413(11)
F2 0.1295(13) 0.1287(13) 0.1938(17) -0.0675(12) 0.0074(12) -0.0658(11)
N1 0.0806(12) 0.0695(10) 0.0914(11) -0.0290(9) 0.0008(9) -0.0186(9)
N2 0.0766(11) 0.0754(11) 0.0908(12) -0.0274(9) 0.0073(9) -0.0230(9)
N3 0.0752(11) 0.0723(10) 0.0917(11) -0.0263(9) 0.0024(9) -0.0210(9)
N4 0.1114(16) 0.1156(17) 0.0965(14) -0.0207(13) 0.0111(13) -0.0171(14)
O1 0.0673(8) 0.0641(8) 0.0728(8) -0.0183(6) 0.0001(7) -0.0152(6)

loop_
_atom_type_symbol
_atom_type_description
_atom_type_scat_dispersion_real
_atom_type_scat_dispersion_imag
_atom_type_scat_source
C C 0.0033 0.0016 'International Tables Vol C Tables 4.2.6.8 and 6.1.1.4'
H H 0.0000 0.0000 'International Tables Vol C Tables 4.2.6.8 and 6.1.1.4'
N N 0.0061 0.0033 'International Tables Vol C Tables 4.2.6.8 and 6.1.1.4'
O O 0.0106 0.0060 'International Tables Vol C Tables 4.2.6.8 and 6.1.1.4'
F F 0.0171 0.0103 'International Tables Vol C Tables 4.2.6.8 and 6.1.1.4'

loop_
_geom_angle_atom_site_label_1
_geom_angle_atom_site_label_2
_geom_angle_atom_site_label_3
_geom_angle
C6 C1 C2 122.6(2)
C6 C1 F1 119.7(3)
C2 C1 F1 117.8(3)
C1 C2 C3 118.4(2)
C4 C3 C2 120.9(2)
C3 C4 C5 119.2(2)
C3 C4 N1 121.84(18)
C5 C4 N1 118.9(2)
C6 C5 C4 120.3(2)
C1 C6 C5 118.7(2)
C12 C7 C8 119.1(2)
C12 C7 N1 119.75(18)
C8 C7 N1 121.14(19)
C9 C8 C7 121.1(2)
C10 C9 C8 118.2(2)
C11 C10 C9 122.8(2)
C11 C10 F2 118.2(3)
C9 C10 F2 119.0(2)
C10 C11 C12 119.0(2)
C7 C12 C11 119.8(2)
C18 C13 N1 121.67(18)
C18 C13 C14 117.81(18)
N1 C13 C14 120.52(18)
C15 C14 C13 121.02(19)
C14 C15 C16 120.93(18)
C17 C16 C15 118.28(18)
C17 C16 C19 123.16(17)
C15 C16 C19 118.55(17)
C18 C17 C16 121.10(18)
C17 C18 C13 120.83(18)
N2 C19 O1 112.04(17)
N2 C19 C16 127.99(18)
O1 C19 C16 119.94(16)
N3 C20 O1 112.13(17)
N3 C20 C21 128.32(18)
O1 C20 C21 119.55(16)
C26 C21 C22 118.62(19)
C26 C21 C20 122.20(18)
C22 C21 C20 119.18(18)
C23 C22 C21 120.6(2)
C22 C23 C24 121.5(2)
C23 C24 C25 117.28(19)
C23 C24 C27 121.80(19)
C25 C24 C27 120.9(2)
C26 C25 C24 121.6(2)
C25 C26 C21 120.38(19)
C28 C27 N4 121.1(2)
C28 C27 C24 121.1(2)
N4 C27 C24 117.7(2)
C27 C28 C29 118.8(3)
C30 C29 C28 121.4(3)
C31 C30 C29 118.2(3)
C30 C31 N4 123.5(3)
C13 N1 C7 122.47(17)
C13 N1 C4 121.07(16)
C7 N1 C4 116.11(16)
C19 N2 N3 106.58(15)
C20 N3 N2 106.45(16)
C27 N4 C31 116.9(3)
C20 O1 C19 102.78(14)

loop_
_geom_bond_atom_site_label_1
_geom_bond_atom_site_label_2
_geom_bond_distance
C1 C6 1.355(4)
C1 C2 1.360(4)
C1 F1 1.367(3)
C2 C3 1.374(3)
C3 C4 1.372(3)
C4 C5 1.380(3)
C4 N1 1.430(3)
C5 C6 1.378(3)
C7 C12 1.377(3)
C7 C8 1.377(3)
C7 N1 1.429(2)
C8 C9 1.371(3)
C9 C10 1.354(4)
C10 C11 1.350(3)
C10 F2 1.363(3)
C11 C12 1.383(3)
C13 C18 1.394(3)
C13 N1 1.398(2)
C13 C14 1.399(3)
C14 C15 1.370(3)
C15 C16 1.391(3)
C16 C17 1.386(2)
C16 C19 1.450(3)
C17 C18 1.376(3)
C19 N2 1.288(2)
C19 O1 1.365(2)
C20 N3 1.288(2)
C20 O1 1.365(2)
C20 C21 1.452(3)
C21 C26 1.380(3)
C21 C22 1.382(3)
C22 C23 1.375(3)
C23 C24 1.383(3)
C24 C25 1.386(3)
C24 C27 1.480(3)
C25 C26 1.378(3)
C27 C28 1.337(3)
C27 N4 1.362(3)
C28 C29 1.376(5)
C29 C30 1.329(5)
C30 C31 1.325(5)
C31 N4 1.365(3)
N2 N3 1.401(2)
